data_4314673
loop_
_publ_author_name
'Valeria Amendola'
'Massimo Boiocchi'
'Valentina Brega'
'Luigi Fabbrizzi'
'Lorenzo Mosca'

_publ_contact_author
;
  Prof Luigi Fabbrizzi
  Dipartimento di Chimica Generale
  University of Pavia
  via Taramelli 12, I-27100 Pavia, ITALY
;
_publ_contact_author_email
;
 luigi.fabbrizzi@unipv.it
;
_publ_section_title
;
 Octahedral Copper(II) and Tetrahedral Copper(I) Double-Strand Helicates:
 Chiral Self-Recognition and Redox Behavior
;
_journal_name_full 'Inorganic Chemistry'
_journal_page_first 997
_journal_page_last 1007
_journal_paper_doi 10.1021/ic9019684
_journal_volume 49
_journal_year 2010
_chemical_absolute_configuration ad
_chemical_formula_moiety 'C80 H72 Cu2 N8 O4, 4(C F3 O3 S)'
_chemical_formula_sum 'C84 H72 Cu2 F12 N8 O16 S4'
_chemical_formula_weight 1932.88
_chemical_name_common
;
 bis(bis((8-benzyloxyquinolin-2-yl)methylene)-R,R-1,2-cyclohexanediamine)
 -di-copper(II) tetratriflate 
;
_chemical_name_systematic
;
 ?
;
_space_group_IT_number 19
_symmetry_cell_setting orthorhombic
_symmetry_Int_Tables_number 19
_symmetry_space_group_name_Hall 'P 2ac 2ab'
_symmetry_space_group_name_H-M 'P 21 21 21'
_atom_sites_solution_hydrogens geom
_atom_sites_solution_primary direct
_atom_sites_solution_secondary difmap
_audit_creation_method SHELXL-97
_cell_angle_alpha 90.00
_cell_angle_beta 90.00
_cell_angle_gamma 90.00
_cell_formula_units_Z 4
_cell_length_a 13.3549(19)
_cell_length_b 24.720(4)
_cell_length_c 25.529(3)
_cell_measurement_reflns_used 25
_cell_measurement_temperature 293(2)
_cell_measurement_theta_max 16
_cell_measurement_theta_min 11
_cell_volume 8428(2)
_computing_cell_refinement 'CAD4 Express (Enraf Nonius, 1994)'
_computing_data_collection 'CAD4 Express (Enraf Nonius, 1994)'
_computing_data_reduction 'XCAD4 (Harms & Wocadlo, 1995)'
_computing_molecular_graphics 'Ortep-3 for Windows (Farrugia, 1997)'
_computing_publication_material 'WinGX publication routines (Farrugia, 1999)'
_computing_structure_refinement 'SHELXL-97 (Sheldrick, 1997)'
_computing_structure_solution 'SIR-97 (Altomare et al.,1999)'
_diffrn_ambient_temperature 293(2)
_diffrn_measured_fraction_theta_full 1.000
_diffrn_measured_fraction_theta_max 1.000
_diffrn_measurement_device_type 'Enraf-Nonius CAD4'
_diffrn_measurement_method 'omega scans'
_diffrn_radiation_monochromator graphite
_diffrn_radiation_source 'fine-focus sealed tube'
_diffrn_radiation_type MoK\a
_diffrn_radiation_wavelength 0.71073
_diffrn_reflns_av_R_equivalents 0.0167
_diffrn_reflns_av_sigmaI/netI 0.0659
_diffrn_reflns_limit_h_max 16
_diffrn_reflns_limit_h_min -9
_diffrn_reflns_limit_k_max 29
_diffrn_reflns_limit_k_min -16
_diffrn_reflns_limit_l_max 30
_diffrn_reflns_limit_l_min -17
_diffrn_reflns_number 10407
_diffrn_reflns_theta_full 25.47
_diffrn_reflns_theta_max 25.47
_diffrn_reflns_theta_min 1.15
_diffrn_standards_decay_% 0
_diffrn_standards_interval_time 300
_diffrn_standards_number 3
_exptl_absorpt_coefficient_mu 0.702
_exptl_absorpt_correction_T_max 0.8030
_exptl_absorpt_correction_T_min 0.7329
_exptl_absorpt_correction_type psi-scan
_exptl_absorpt_process_details
;
North A.C.T., Phillips D.C. & Mathews F.S. (1968) Acta. Cryst. A24, 351
;
_exptl_crystal_colour BROWN
_exptl_crystal_density_diffrn 1.523
_exptl_crystal_density_method 'not measured'
_exptl_crystal_description PRISM
_exptl_crystal_F_000 3960
_exptl_crystal_size_max 0.55
_exptl_crystal_size_mid 0.43
_exptl_crystal_size_min 0.3
_refine_diff_density_max 0.465
_refine_diff_density_min -0.376
_refine_diff_density_rms 0.066
_refine_ls_abs_structure_details 'Flack H D (1983), Acta Cryst. A39, 876-881'
_refine_ls_abs_structure_Flack -0.02(2)
_refine_ls_extinction_method none
_refine_ls_goodness_of_fit_ref 1.015
_refine_ls_hydrogen_treatment constr
_refine_ls_matrix_type full
_refine_ls_number_parameters 1135
_refine_ls_number_reflns 9683
_refine_ls_number_restraints 0
_refine_ls_restrained_S_all 1.015
_refine_ls_R_factor_all 0.1127
_refine_ls_R_factor_gt 0.0593
_refine_ls_shift/su_max 0.017
_refine_ls_shift/su_mean 0.002
_refine_ls_structure_factor_coef Fsqd
_refine_ls_weighting_details 'calc w=1/[\s^2^(Fo^2^)+(0.0524P)^2^+12.2677P] where P=(Fo^2^+2Fc^2^)/3'
_refine_ls_weighting_scheme calc
_refine_ls_wR_factor_gt 0.1196
_refine_ls_wR_factor_ref 0.1434
_reflns_number_gt 6037
_reflns_number_total 9683
_reflns_threshold_expression >2\s(I)
_cod_data_source_file ic9019684_si_001_1.cif
_cod_data_source_block CuII_RR5
_cod_depositor_comments
;
The following automatic conversions were performed:

'_exptl_absorpt_correction_type' value 'PSI-SCAN' changed to
'psi-scan' according to the built-in table from CIF Core dictionary
named 'cif_core.dic' version 2.4.1 from 2010-06-29.

Automatic conversion script
Id: cif_fix_values 1646 2011-03-28 12:23:43Z adriana 
;
_cod_database_code 4314673

loop_
_symmetry_equiv_pos_as_xyz
'x, y, z'
'-x+1/2, -y, z+1/2'
'x+1/2, -y+1/2, -z'
'-x, y+1/2, -z+1/2'

loop_
_atom_site_label
_atom_site_type_symbol
_atom_site_fract_x
_atom_site_fract_y
_atom_site_fract_z
_atom_site_U_iso_or_equiv
_atom_site_adp_type
_atom_site_occupancy
_atom_site_symmetry_multiplicity
_atom_site_calc_flag
_atom_site_refinement_flags
_atom_site_disorder_assembly
_atom_site_disorder_group
Cu1 Cu 0.82212(8) 0.57212(5) 0.89349(4) 0.0466(3) Uani 1 1 d . . .
Cu2 Cu 1.08343(8) 0.42806(5) 0.86163(4) 0.0445(3) Uani 1 1 d . . .
C1 C 1.0578(6) 0.6018(3) 0.8702(3) 0.042(2) Uani 1 1 d . . .
H1 H 1.0550 0.6069 0.9082 0.051 Uiso 1 1 calc R . .
C2 C 1.1372(7) 0.5583(4) 0.8592(3) 0.050(2) Uani 1 1 d . . .
H2 H 1.1353 0.5505 0.8215 0.060 Uiso 1 1 calc R . .
C3 C 1.2429(6) 0.5786(4) 0.8722(4) 0.064(3) Uani 1 1 d . . .
H3A H 1.2497 0.5823 0.9099 0.077 Uiso 1 1 calc R . .
H3B H 1.2918 0.5523 0.8604 0.077 Uiso 1 1 calc R . .
C4 C 1.2639(8) 0.6332(4) 0.8461(4) 0.076(3) Uani 1 1 d . . .
H4A H 1.3307 0.6452 0.8555 0.092 Uiso 1 1 calc R . .
H4B H 1.2618 0.6289 0.8083 0.092 Uiso 1 1 calc R . .
C5 C 1.1892(8) 0.6755(4) 0.8622(4) 0.074(3) Uani 1 1 d . . .
H5A H 1.2052 0.7097 0.8456 0.089 Uiso 1 1 calc R . .
H5B H 1.1915 0.6805 0.8998 0.089 Uiso 1 1 calc R . .
C6 C 1.0841(8) 0.6570(4) 0.8456(4) 0.060(3) Uani 1 1 d . . .
H6A H 1.0812 0.6541 0.8078 0.072 Uiso 1 1 calc R . .
H6B H 1.0353 0.6837 0.8566 0.072 Uiso 1 1 calc R . .
C7 C 0.9424(6) 0.5760(4) 0.8034(3) 0.047(2) Uani 1 1 d . . .
H7 H 0.9958 0.5768 0.7800 0.057 Uiso 1 1 calc R . .
C8 C 0.8405(7) 0.5654(4) 0.7854(3) 0.048(2) Uani 1 1 d . . .
C9 C 0.8169(7) 0.5593(4) 0.7320(3) 0.052(3) Uani 1 1 d . . .
H9 H 0.8665 0.5597 0.7064 0.062 Uiso 1 1 calc R . .
C10 C 0.7184(8) 0.5528(4) 0.7192(4) 0.067(3) Uani 1 1 d . . .
H10 H 0.7013 0.5470 0.6843 0.080 Uiso 1 1 calc R . .
C11 C 0.6422(8) 0.5544(4) 0.7569(4) 0.061(3) Uani 1 1 d . . .
C12 C 0.5403(9) 0.5529(4) 0.7447(5) 0.074(3) Uani 1 1 d . . .
H12 H 0.5191 0.5482 0.7103 0.089 Uiso 1 1 calc R . .
C13 C 0.4727(8) 0.5584(5) 0.7842(5) 0.083(4) Uani 1 1 d . . .
H13 H 0.4048 0.5584 0.7761 0.099 Uiso 1 1 calc R . .
C14 C 0.5015(7) 0.5639(5) 0.8361(5) 0.077(3) Uani 1 1 d . . .
H14 H 0.4529 0.5657 0.8622 0.092 Uiso 1 1 calc R . .
C15 C 0.6003(6) 0.5666(4) 0.8494(4) 0.056(3) Uani 1 1 d . . .
C16 C 0.6747(7) 0.5614(3) 0.8101(3) 0.045(2) Uani 1 1 d . . .
C17 C 0.5645(8) 0.5863(5) 0.9393(4) 0.091(4) Uani 1 1 d . . .
H17A H 0.5248 0.5541 0.9452 0.109 Uiso 1 1 calc R . .
H17B H 0.5198 0.6149 0.9278 0.109 Uiso 1 1 calc R . .
C18 C 0.6132(9) 0.6026(7) 0.9889(5) 0.082(4) Uani 1 1 d . . .
C19 C 0.6320(10) 0.5678(7) 1.0276(6) 0.110(5) Uani 1 1 d . . .
H19 H 0.6175 0.5315 1.0219 0.132 Uiso 1 1 calc R . .
C20 C 0.6707(14) 0.5818(11) 1.0745(7) 0.148(9) Uani 1 1 d . . .
H20 H 0.6863 0.5557 1.0994 0.178 Uiso 1 1 calc R . .
C21 C 0.6860(17) 0.6349(13) 1.0841(8) 0.171(15) Uani 1 1 d . . .
H21 H 0.7089 0.6454 1.1170 0.205 Uiso 1 1 calc R . .
C22 C 0.6689(14) 0.6729(9) 1.0474(8) 0.141(8) Uani 1 1 d . . .
H22 H 0.6822 0.7091 1.0543 0.170 Uiso 1 1 calc R . .
C23 C 0.6308(10) 0.6569(7) 0.9987(6) 0.100(4) Uani 1 1 d . . .
H23 H 0.6173 0.6826 0.9731 0.120 Uiso 1 1 calc R . .
C24 C 1.1205(7) 0.5064(4) 0.9383(3) 0.051(3) Uani 1 1 d . . .
H24 H 1.1292 0.5386 0.9566 0.061 Uiso 1 1 calc R . .
C25 C 1.1099(7) 0.4558(4) 0.9660(4) 0.052(3) Uani 1 1 d . . .
C26 C 1.1145(7) 0.4523(4) 1.0208(3) 0.059(3) Uani 1 1 d . . .
H26 H 1.1247 0.4830 1.0412 0.071 Uiso 1 1 calc R . .
C27 C 1.1034(8) 0.4024(5) 1.0434(4) 0.070(3) Uani 1 1 d . . .
H27 H 1.1043 0.3993 1.0797 0.084 Uiso 1 1 calc R . .
C28 C 1.0907(8) 0.3566(4) 1.0130(4) 0.067(3) Uani 1 1 d . . .
C29 C 1.0823(10) 0.3041(5) 1.0331(4) 0.079(3) Uani 1 1 d . . .
H29 H 1.0848 0.2989 1.0692 0.095 Uiso 1 1 calc R . .
C30 C 1.0707(11) 0.2613(5) 1.0019(5) 0.096(4) Uani 1 1 d . . .
H30 H 1.0641 0.2270 1.0164 0.115 Uiso 1 1 calc R . .
C31 C 1.0685(10) 0.2677(5) 0.9472(4) 0.088(4) Uani 1 1 d . . .
H31 H 1.0599 0.2375 0.9260 0.106 Uiso 1 1 calc R . .
C32 C 1.0787(8) 0.3171(4) 0.9249(4) 0.058(3) Uani 1 1 d . . .
C33 C 1.0885(7) 0.3634(4) 0.9574(4) 0.052(2) Uani 1 1 d . . .
C34 C 1.0868(10) 0.2810(4) 0.8374(4) 0.086(4) Uani 1 1 d . . .
H34A H 1.0315 0.2567 0.8446 0.103 Uiso 1 1 calc R . .
H34B H 1.1488 0.2616 0.8434 0.103 Uiso 1 1 calc R . .
C35 C 1.0820(15) 0.3000(5) 0.7812(5) 0.084(4) Uani 1 1 d . . .
C36 C 0.9914(15) 0.2960(5) 0.7565(6) 0.115(5) Uani 1 1 d . . .
H36 H 0.9367 0.2824 0.7749 0.138 Uiso 1 1 calc R . .
C37 C 0.9794(19) 0.3116(7) 0.7057(7) 0.149(8) Uani 1 1 d . . .
H37 H 0.9172 0.3112 0.6893 0.178 Uiso 1 1 calc R . .
C38 C 1.062(2) 0.3274(8) 0.6811(8) 0.167(13) Uani 1 1 d . . .
H38 H 1.0543 0.3367 0.6460 0.200 Uiso 1 1 calc R . .
C39 C 1.1579(19) 0.3319(7) 0.7015(10) 0.148(9) Uani 1 1 d . . .
H39 H 1.2118 0.3444 0.6818 0.178 Uiso 1 1 calc R . .
C40 C 1.1677(17) 0.3155(5) 0.7555(7) 0.135(7) Uani 1 1 d . . .
H40 H 1.2295 0.3155 0.7722 0.162 Uiso 1 1 calc R . .
C41 C 0.7679(6) 0.4436(3) 0.8945(3) 0.039(2) Uani 1 1 d . . .
H41 H 0.7439 0.4543 0.8598 0.047 Uiso 1 1 calc R . .
C42 C 0.8488(7) 0.3993(3) 0.8868(3) 0.045(2) Uani 1 1 d . . .
H42 H 0.8798 0.3921 0.9209 0.054 Uiso 1 1 calc R . .
C43 C 0.8023(7) 0.3461(4) 0.8669(4) 0.062(3) Uani 1 1 d . . .
H43A H 0.7771 0.3516 0.8317 0.074 Uiso 1 1 calc R . .
H43B H 0.8539 0.3185 0.8653 0.074 Uiso 1 1 calc R . .
C44 C 0.7176(8) 0.3263(4) 0.9016(4) 0.065(3) Uani 1 1 d . . .
H44A H 0.6899 0.2931 0.8875 0.078 Uiso 1 1 calc R . .
H44B H 0.7426 0.3189 0.9365 0.078 Uiso 1 1 calc R . .
C45 C 0.6368(7) 0.3695(4) 0.9041(4) 0.070(3) Uani 1 1 d . . .
H45A H 0.6098 0.3755 0.8693 0.083 Uiso 1 1 calc R . .
H45B H 0.5827 0.3573 0.9265 0.083 Uiso 1 1 calc R . .
C46 C 0.6787(7) 0.4215(4) 0.9250(3) 0.054(2) Uani 1 1 d . . .
H46A H 0.6988 0.4159 0.9611 0.065 Uiso 1 1 calc R . .
H46B H 0.6260 0.4486 0.9249 0.065 Uiso 1 1 calc R . .
C47 C 0.8472(7) 0.4878(4) 0.9668(3) 0.049(2) Uani 1 1 d . . .
H47 H 0.8527 0.4543 0.9832 0.059 Uiso 1 1 calc R . .
C48 C 0.8809(7) 0.5374(4) 0.9928(3) 0.047(2) Uani 1 1 d . . .
C49 C 0.9143(8) 0.5367(5) 1.0431(4) 0.066(3) Uani 1 1 d . . .
H49 H 0.9190 0.5045 1.0619 0.079 Uiso 1 1 calc R . .
C50 C 0.9401(8) 0.5844(6) 1.0649(4) 0.080(4) Uani 1 1 d . . .
H50 H 0.9646 0.5846 1.0990 0.096 Uiso 1 1 calc R . .
C51 C 0.9316(8) 0.6332(5) 1.0385(4) 0.065(3) Uani 1 1 d . . .
C52 C 0.9513(10) 0.6851(7) 1.0599(5) 0.103(5) Uani 1 1 d . . .
H52 H 0.9733 0.6887 1.0942 0.123 Uiso 1 1 calc R . .
C53 C 0.9370(11) 0.7309(6) 1.0282(6) 0.111(5) Uani 1 1 d . . .
H53 H 0.9547 0.7646 1.0415 0.133 Uiso 1 1 calc R . .
C54 C 0.8972(11) 0.7278(5) 0.9774(5) 0.096(4) Uani 1 1 d . . .
H54 H 0.8872 0.7589 0.9576 0.116 Uiso 1 1 calc R . .
C55 C 0.8733(8) 0.6782(4) 0.9577(4) 0.064(3) Uani 1 1 d . . .
C56 C 0.8912(7) 0.6310(4) 0.9871(4) 0.051(2) Uani 1 1 d . . .
C57 C 0.7984(11) 0.7177(4) 0.8797(5) 0.100(5) Uani 1 1 d . . .
H57A H 0.8590 0.7345 0.8665 0.121 Uiso 1 1 calc R . .
H57B H 0.7657 0.7434 0.9027 0.121 Uiso 1 1 calc R . .
C58 C 0.7321(14) 0.7060(4) 0.8355(5) 0.085(4) Uani 1 1 d . . .
C59 C 0.6321(15) 0.7104(5) 0.8388(7) 0.114(5) Uani 1 1 d . . .
H59 H 0.6029 0.7189 0.8709 0.137 Uiso 1 1 calc R . .
C60 C 0.571(2) 0.7025(8) 0.7952(12) 0.178(13) Uani 1 1 d . . .
H60 H 0.5021 0.7057 0.7973 0.214 Uiso 1 1 calc R . .
C61 C 0.618(3) 0.6897(12) 0.7494(16) 0.21(2) Uani 1 1 d . . .
H61 H 0.5776 0.6819 0.7205 0.248 Uiso 1 1 calc R . .
C62 C 0.717(3) 0.6877(9) 0.7432(11) 0.184(15) Uani 1 1 d . . .
H62 H 0.7451 0.6815 0.7105 0.221 Uiso 1 1 calc R . .
C63 C 0.7754(13) 0.6950(4) 0.7869(6) 0.096(5) Uani 1 1 d . . .
H63 H 0.8446 0.6926 0.7841 0.116 Uiso 1 1 calc R . .
C64 C 0.9066(6) 0.4283(4) 0.8030(3) 0.047(2) Uani 1 1 d . . .
H64 H 0.8404 0.4268 0.7917 0.056 Uiso 1 1 calc R . .
C65 C 0.9867(7) 0.4432(3) 0.7665(3) 0.039(2) Uani 1 1 d . . .
C66 C 0.9690(7) 0.4562(4) 0.7140(3) 0.053(3) Uani 1 1 d . . .
H66 H 0.9046 0.4553 0.7002 0.063 Uiso 1 1 calc R . .
C67 C 1.0477(8) 0.4701(4) 0.6844(4) 0.062(3) Uani 1 1 d . . .
H67 H 1.0365 0.4822 0.6504 0.075 Uiso 1 1 calc R . .
C68 C 1.1454(8) 0.4671(4) 0.7028(4) 0.056(3) Uani 1 1 d . . .
C69 C 1.2308(9) 0.4752(5) 0.6719(4) 0.077(3) Uani 1 1 d . . .
H69 H 1.2236 0.4866 0.6374 0.092 Uiso 1 1 calc R . .
C70 C 1.3264(10) 0.4665(5) 0.6920(5) 0.078(3) Uani 1 1 d . . .
H70 H 1.3825 0.4715 0.6710 0.094 Uiso 1 1 calc R . .
C71 C 1.3367(8) 0.4503(4) 0.7431(4) 0.069(3) Uani 1 1 d . . .
H71 H 1.4008 0.4437 0.7558 0.082 Uiso 1 1 calc R . .
C72 C 1.2577(7) 0.4434(4) 0.7763(4) 0.053(3) Uani 1 1 d . . .
C73 C 1.1593(7) 0.4515(3) 0.7558(3) 0.046(2) Uani 1 1 d . . .
C74 C 1.3584(8) 0.4112(5) 0.8462(4) 0.086(4) Uani 1 1 d . . .
H74A H 1.4025 0.4424 0.8446 0.104 Uiso 1 1 calc R . .
H74B H 1.3864 0.3832 0.8240 0.104 Uiso 1 1 calc R . .
C75 C 1.3523(8) 0.3911(6) 0.9015(5) 0.076(3) Uani 1 1 d . . .
C76 C 1.3429(9) 0.3378(6) 0.9117(6) 0.092(4) Uani 1 1 d . . .
H76 H 1.3363 0.3138 0.8838 0.111 Uiso 1 1 calc R . .
C77 C 1.3428(11) 0.3177(7) 0.9617(8) 0.124(6) Uani 1 1 d . . .
H77 H 1.3337 0.2810 0.9682 0.149 Uiso 1 1 calc R . .
C78 C 1.3567(12) 0.3540(11) 1.0020(7) 0.144(9) Uani 1 1 d . . .
H78 H 1.3613 0.3410 1.0361 0.173 Uiso 1 1 calc R . .
C79 C 1.3641(12) 0.4089(9) 0.9936(7) 0.135(8) Uani 1 1 d . . .
H79 H 1.3682 0.4333 1.0212 0.162 Uiso 1 1 calc R . .
C80 C 1.3651(8) 0.4258(7) 0.9422(6) 0.101(4) Uani 1 1 d . . .
H80 H 1.3749 0.4623 0.9351 0.122 Uiso 1 1 calc R . .
N1 N 0.9558(5) 0.5841(3) 0.8526(3) 0.0444(19) Uani 1 1 d . . .
N2 N 1.1179(5) 0.5065(3) 0.8875(2) 0.0397(17) Uani 1 1 d . . .
N3 N 0.7718(5) 0.5654(3) 0.8228(2) 0.0407(17) Uani 1 1 d . . .
N4 N 1.0954(5) 0.4131(3) 0.9358(3) 0.0421(18) Uani 1 1 d . . .
N5 N 0.8093(5) 0.4923(3) 0.9201(3) 0.0431(18) Uani 1 1 d . . .
N6 N 0.9285(5) 0.4175(3) 0.8504(3) 0.0432(18) Uani 1 1 d . . .
N7 N 0.8674(5) 0.5820(3) 0.9651(3) 0.0482(19) Uani 1 1 d . . .
N8 N 1.0783(5) 0.4414(3) 0.7870(2) 0.0394(17) Uani 1 1 d . . .
O1 O 0.6379(4) 0.5758(3) 0.8987(2) 0.0614(17) Uani 1 1 d . . .
O2 O 1.0814(5) 0.3283(2) 0.8722(2) 0.0590(18) Uani 1 1 d . . .
O3 O 0.8255(6) 0.6702(3) 0.9098(2) 0.0650(19) Uani 1 1 d . . .
O4 O 1.2607(4) 0.4261(3) 0.8271(2) 0.0600(17) Uani 1 1 d . . .
S1 S 0.6363(3) 0.40689(13) 0.72768(11) 0.0728(8) Uani 1 1 d . . .
O5 O 0.7362(7) 0.4050(4) 0.7135(4) 0.147(4) Uani 1 1 d . . .
O6 O 0.6234(8) 0.4233(4) 0.7801(3) 0.130(4) Uani 1 1 d . . .
O7 O 0.5703(6) 0.4291(4) 0.6911(3) 0.107(3) Uani 1 1 d . . .
C81 C 0.6050(13) 0.3353(7) 0.7310(8) 0.120(6) Uani 1 1 d . . .
F1 F 0.5099(12) 0.3307(5) 0.7412(6) 0.234(6) Uani 1 1 d . . .
F2 F 0.6136(9) 0.3132(4) 0.6838(4) 0.168(4) Uani 1 1 d . . .
F3 F 0.6532(13) 0.3077(4) 0.7619(5) 0.234(8) Uani 1 1 d . . .
S2 S 0.8261(4) 0.3699(2) 1.07662(14) 0.1174(14) Uani 1 1 d . . .
O8 O 0.8104(12) 0.3071(5) 1.0948(5) 0.218(7) Uani 1 1 d . . .
O9 O 0.8523(7) 0.3699(3) 1.0229(3) 0.110(3) Uani 1 1 d . . .
O10 O 0.8822(9) 0.3966(7) 1.1104(5) 0.207(7) Uani 1 1 d . . .
C82 C 0.6950(11) 0.3953(15) 1.0757(7) 0.27(2) Uani 1 1 d . . .
F4 F 0.704(3) 0.4389(5) 1.0771(8) 0.49(2) Uani 1 1 d . . .
F5 F 0.6643(9) 0.3722(6) 1.1277(3) 0.240(7) Uani 1 1 d . . .
F6 F 0.6432(8) 0.3593(4) 1.0488(3) 0.177(4) Uani 1 1 d . . .
S3 S 1.2097(3) 0.62495(19) 1.03997(17) 0.1108(13) Uani 1 1 d . . .
O11 O 1.1625(7) 0.6302(4) 0.9903(3) 0.119(3) Uani 1 1 d . . .
O12 O 1.1693(8) 0.5776(6) 1.0699(4) 0.176(5) Uani 1 1 d . . .
O13 O 1.2183(9) 0.6713(5) 1.0678(5) 0.213(7) Uani 1 1 d . . .
C83 C 1.3275(9) 0.6059(6) 1.0266(5) 0.078(4) Uani 1 1 d . . .
F7 F 1.3733(7) 0.6384(4) 0.9937(5) 0.197(5) Uani 1 1 d . . .
F8 F 1.3878(6) 0.5988(6) 1.0671(4) 0.214(7) Uani 1 1 d . . .
F9 F 1.3372(7) 0.5579(4) 1.0019(4) 0.158(4) Uani 1 1 d . . .
S4 S 0.3895(5) 0.3731(3) 1.1758(3) 0.162(2) Uani 1 1 d . . .
O14 O 0.3816(13) 0.4066(5) 1.1311(4) 0.226(8) Uani 1 1 d . . .
O15 O 0.4554(14) 0.3333(8) 1.1764(13) 0.44(2) Uani 1 1 d . . .
O16 O 0.3778(16) 0.4059(5) 1.2213(5) 0.274(11) Uani 1 1 d . . .
C84 C 0.267(3) 0.3384(9) 1.1734(15) 0.26(2) Uani 1 1 d . . .
F10 F 0.285(2) 0.3041(7) 1.1397(6) 0.424(19) Uani 1 1 d . . .
F11 F 0.2757(11) 0.3045(5) 1.2158(5) 0.206(6) Uani 1 1 d . . .
F12 F 0.2168(17) 0.3737(9) 1.1812(11) 0.359(13) Uani 1 1 d . . .

loop_
_atom_site_aniso_label
_atom_site_aniso_U_11
_atom_site_aniso_U_22
_atom_site_aniso_U_33
_atom_site_aniso_U_23
_atom_site_aniso_U_13
_atom_site_aniso_U_12
Cu1 0.0481(6) 0.0506(7) 0.0411(6) 0.0034(6) 0.0039(5) -0.0038(7)
Cu2 0.0442(6) 0.0483(6) 0.0408(6) -0.0003(6) -0.0005(5) -0.0035(6)
C1 0.037(5) 0.047(5) 0.042(5) 0.000(4) 0.003(4) -0.008(4)
C2 0.051(6) 0.060(7) 0.040(5) -0.006(5) 0.011(5) -0.011(5)
C3 0.047(6) 0.061(7) 0.083(7) -0.003(6) -0.002(5) -0.011(6)
C4 0.058(7) 0.077(8) 0.094(9) 0.009(7) 0.011(6) -0.027(7)
C5 0.072(8) 0.061(7) 0.088(8) 0.001(6) -0.002(7) -0.022(6)
C6 0.067(7) 0.048(6) 0.064(6) 0.006(5) 0.011(6) 0.005(6)
C7 0.052(6) 0.053(6) 0.037(5) 0.011(5) 0.011(4) 0.010(6)
C8 0.044(5) 0.057(6) 0.044(5) 0.001(5) 0.009(4) -0.002(5)
C9 0.035(5) 0.083(8) 0.038(5) 0.005(5) 0.002(4) 0.009(5)
C10 0.079(8) 0.072(8) 0.049(6) 0.001(5) -0.009(6) -0.008(6)
C11 0.060(7) 0.071(8) 0.053(6) -0.001(5) -0.005(6) 0.009(6)
C12 0.074(8) 0.068(8) 0.080(8) -0.007(6) -0.024(7) -0.007(7)
C13 0.043(6) 0.103(10) 0.102(10) -0.008(8) -0.024(7) 0.007(7)
C14 0.037(6) 0.100(9) 0.093(8) -0.014(8) -0.003(6) 0.010(7)
C15 0.042(6) 0.058(6) 0.067(6) 0.000(6) 0.005(5) 0.006(5)
C16 0.046(5) 0.035(5) 0.055(6) 0.006(4) -0.002(5) -0.003(5)
C17 0.069(8) 0.125(12) 0.077(8) -0.003(8) 0.022(7) 0.027(8)
C18 0.062(8) 0.120(12) 0.065(8) -0.007(9) 0.018(7) 0.014(8)
C19 0.085(10) 0.152(14) 0.091(10) 0.018(12) 0.042(9) 0.040(10)
C20 0.098(13) 0.28(3) 0.070(12) 0.022(17) 0.031(11) 0.05(2)
C21 0.087(12) 0.35(4) 0.075(12) -0.09(2) 0.010(11) 0.03(2)
C22 0.100(14) 0.20(2) 0.129(16) -0.075(16) 0.036(14) -0.010(14)
C23 0.078(10) 0.130(14) 0.092(11) -0.018(10) 0.008(8) 0.025(9)
C24 0.053(6) 0.057(6) 0.042(5) -0.017(5) -0.001(5) 0.003(5)
C25 0.050(6) 0.059(6) 0.047(6) 0.005(5) -0.010(5) -0.004(5)
C26 0.066(7) 0.078(7) 0.034(5) -0.005(5) 0.001(5) -0.010(6)
C27 0.103(9) 0.076(8) 0.033(5) 0.011(5) -0.005(6) 0.022(7)
C28 0.080(8) 0.057(7) 0.063(7) 0.015(6) -0.008(6) 0.011(7)
C29 0.102(9) 0.075(8) 0.059(7) 0.017(6) -0.021(7) 0.011(8)
C30 0.128(12) 0.078(9) 0.081(8) 0.035(7) -0.011(9) 0.010(9)
C31 0.128(11) 0.061(8) 0.074(8) 0.017(6) -0.008(8) -0.002(8)
C32 0.064(7) 0.050(6) 0.061(6) 0.021(5) -0.002(6) 0.005(6)
C33 0.048(6) 0.059(6) 0.049(6) 0.005(5) -0.001(5) 0.016(6)
C34 0.127(11) 0.045(6) 0.087(8) 0.005(6) -0.004(8) 0.016(8)
C35 0.144(13) 0.049(7) 0.058(8) -0.010(6) 0.002(10) 0.009(9)
C36 0.176(17) 0.086(10) 0.084(11) -0.021(9) -0.021(11) 0.033(11)
C37 0.27(3) 0.113(14) 0.066(11) -0.014(10) -0.017(14) 0.059(16)
C38 0.34(4) 0.072(12) 0.089(14) -0.006(10) 0.10(2) 0.04(2)
C39 0.22(3) 0.047(9) 0.17(2) -0.009(11) 0.05(2) -0.005(15)
C40 0.25(2) 0.044(8) 0.109(13) -0.015(8) 0.052(16) -0.005(11)
C41 0.041(5) 0.040(5) 0.037(5) 0.005(4) 0.005(4) 0.002(4)
C42 0.051(6) 0.046(5) 0.038(5) 0.009(4) 0.001(4) -0.006(5)
C43 0.063(7) 0.062(7) 0.061(6) 0.001(5) 0.017(6) 0.010(5)
C44 0.083(8) 0.041(6) 0.070(7) 0.009(5) 0.018(6) -0.009(6)
C45 0.051(6) 0.077(8) 0.081(8) 0.014(6) 0.019(6) -0.021(6)
C46 0.047(5) 0.064(6) 0.051(5) 0.012(5) 0.006(5) -0.002(6)
C47 0.054(6) 0.060(6) 0.032(5) 0.001(5) 0.002(5) 0.004(5)
C48 0.050(6) 0.058(6) 0.031(5) 0.003(5) 0.001(4) 0.004(5)
C49 0.063(7) 0.091(9) 0.043(6) -0.009(6) -0.010(6) 0.012(7)
C50 0.074(8) 0.123(12) 0.042(6) 0.003(7) -0.005(5) -0.012(8)
C51 0.060(7) 0.096(9) 0.038(6) -0.020(6) 0.010(5) -0.008(7)
C52 0.098(11) 0.129(13) 0.082(10) -0.043(10) 0.014(8) -0.031(10)
C53 0.145(14) 0.090(11) 0.097(11) -0.029(9) -0.009(10) -0.031(11)
C54 0.158(14) 0.056(7) 0.075(8) -0.015(7) 0.001(9) -0.003(8)
C55 0.064(7) 0.066(7) 0.061(7) -0.008(6) 0.007(6) -0.014(6)
C56 0.058(7) 0.048(6) 0.046(6) -0.004(5) 0.012(5) -0.002(5)
C57 0.157(14) 0.050(7) 0.094(10) 0.011(7) -0.001(10) 0.013(8)
C58 0.140(14) 0.048(7) 0.067(9) 0.010(6) -0.013(10) 0.011(8)
C59 0.108(13) 0.074(10) 0.160(17) 0.006(10) -0.021(13) 0.021(10)
C60 0.136(19) 0.066(12) 0.33(4) 0.005(19) -0.09(3) 0.019(12)
C61 0.34(6) 0.060(15) 0.21(4) 0.010(18) -0.14(5) 0.01(3)
C62 0.41(5) 0.046(11) 0.098(15) 0.015(10) -0.03(3) -0.02(2)
C63 0.165(14) 0.047(7) 0.078(9) 0.000(7) 0.018(10) -0.007(8)
C64 0.037(5) 0.057(6) 0.046(5) 0.006(5) -0.002(4) 0.015(6)
C65 0.050(6) 0.038(6) 0.029(4) -0.001(4) -0.002(4) -0.005(4)
C66 0.044(6) 0.075(7) 0.039(5) 0.003(5) -0.007(5) 0.000(5)
C67 0.075(8) 0.071(7) 0.041(6) 0.012(5) -0.008(6) -0.010(6)
C68 0.049(7) 0.060(7) 0.058(7) -0.013(5) 0.013(5) -0.005(5)
C69 0.082(9) 0.096(9) 0.052(7) -0.009(6) 0.016(7) -0.019(8)
C70 0.062(8) 0.101(9) 0.073(8) -0.002(7) 0.022(7) -0.009(7)
C71 0.048(7) 0.084(8) 0.073(7) -0.008(6) 0.011(6) 0.001(6)
C72 0.047(6) 0.059(7) 0.052(6) 0.005(5) 0.010(5) -0.002(5)
C73 0.048(6) 0.045(5) 0.044(5) -0.008(4) 0.009(5) -0.005(5)
C74 0.050(7) 0.130(12) 0.079(8) 0.018(8) 0.006(6) 0.007(7)
C75 0.042(6) 0.113(11) 0.072(8) -0.005(9) -0.010(6) 0.021(7)
C76 0.066(9) 0.112(12) 0.098(11) 0.001(9) -0.007(8) 0.007(9)
C77 0.099(12) 0.134(15) 0.138(15) 0.038(13) -0.030(12) 0.004(11)
C78 0.082(11) 0.27(3) 0.079(12) 0.035(16) -0.020(9) 0.064(17)
C79 0.117(13) 0.21(2) 0.081(11) -0.019(13) -0.041(9) 0.073(15)
C80 0.066(8) 0.134(13) 0.104(10) -0.012(11) 0.001(8) 0.025(10)
N1 0.038(4) 0.053(5) 0.042(4) 0.003(4) 0.002(3) -0.005(4)
N2 0.040(4) 0.046(4) 0.033(4) -0.001(3) 0.001(3) 0.003(3)
N3 0.045(4) 0.039(4) 0.038(4) 0.002(4) -0.001(3) 0.000(4)
N4 0.033(4) 0.041(5) 0.051(4) 0.005(4) -0.008(4) 0.005(4)
N5 0.040(5) 0.043(4) 0.046(4) -0.002(4) 0.011(4) -0.005(4)
N6 0.043(4) 0.039(4) 0.047(4) 0.003(3) 0.002(4) -0.002(4)
N7 0.045(4) 0.058(5) 0.041(4) -0.002(4) 0.005(4) 0.001(4)
N8 0.042(4) 0.039(4) 0.037(4) -0.006(3) 0.002(4) 0.006(4)
O1 0.049(4) 0.082(5) 0.053(4) -0.005(4) 0.008(3) 0.005(4)
O2 0.080(5) 0.043(4) 0.054(4) 0.000(3) -0.010(4) 0.002(4)
O3 0.096(6) 0.050(4) 0.049(4) 0.002(3) 0.007(4) -0.003(4)
O4 0.038(4) 0.084(5) 0.058(4) -0.005(4) 0.002(3) 0.000(4)
S1 0.072(2) 0.083(2) 0.0641(18) -0.0062(16) -0.0147(17) -0.0066(17)
O5 0.076(7) 0.166(10) 0.200(10) -0.040(8) -0.004(7) -0.022(7)
O6 0.248(12) 0.086(6) 0.057(5) -0.008(5) -0.025(6) -0.002(7)
O7 0.097(6) 0.148(7) 0.078(5) -0.020(6) -0.034(5) 0.033(7)
C81 0.088(12) 0.120(15) 0.151(17) -0.058(13) -0.005(12) -0.024(11)
F1 0.218(13) 0.157(10) 0.326(18) -0.007(11) 0.077(13) -0.077(10)
F2 0.255(13) 0.128(7) 0.121(7) -0.051(6) -0.028(8) -0.016(7)
F3 0.43(2) 0.082(7) 0.192(11) -0.007(7) -0.150(13) 0.037(10)
S2 0.136(4) 0.161(4) 0.055(2) 0.011(2) 0.008(2) 0.036(3)
O8 0.320(19) 0.155(11) 0.179(12) 0.091(9) 0.067(13) 0.055(12)
O9 0.153(8) 0.108(7) 0.069(5) 0.009(5) 0.010(6) 0.048(6)
O10 0.156(11) 0.35(2) 0.118(9) -0.108(11) 0.044(8) -0.091(11)
C82 0.063(10) 0.62(5) 0.125(15) -0.23(2) 0.053(9) -0.169(19)
F4 1.05(7) 0.120(11) 0.30(2) -0.022(12) 0.03(3) -0.09(2)
F5 0.204(11) 0.419(19) 0.095(7) -0.039(9) 0.039(7) -0.136(12)
F6 0.202(10) 0.209(10) 0.119(7) 0.010(7) -0.005(7) -0.101(8)
S3 0.097(3) 0.140(4) 0.095(3) -0.038(3) -0.004(2) -0.011(3)
O11 0.137(8) 0.165(9) 0.056(5) -0.025(5) -0.020(5) 0.043(7)
O12 0.140(9) 0.228(13) 0.159(10) 0.094(10) -0.001(7) -0.044(10)
O13 0.133(10) 0.222(13) 0.285(16) -0.217(13) 0.003(9) -0.013(9)
C83 0.053(7) 0.105(10) 0.076(8) -0.044(7) 0.008(7) -0.025(8)
F7 0.134(8) 0.168(10) 0.288(14) -0.019(9) 0.115(9) -0.024(7)
F8 0.074(6) 0.45(2) 0.118(7) -0.070(10) -0.020(5) 0.009(8)
F9 0.139(8) 0.161(9) 0.174(9) -0.039(7) -0.041(7) 0.042(7)
S4 0.215(7) 0.118(4) 0.154(5) 0.033(4) -0.033(5) -0.051(5)
O14 0.43(2) 0.128(10) 0.118(9) 0.019(8) 0.043(12) -0.045(12)
O15 0.196(18) 0.207(18) 0.91(6) 0.24(3) 0.20(3) 0.087(15)
O16 0.52(3) 0.143(11) 0.158(11) 0.034(9) -0.173(15) -0.137(15)
C84 0.48(7) 0.069(15) 0.23(3) -0.044(18) 0.15(4) -0.08(3)
F10 0.87(6) 0.206(15) 0.200(15) -0.066(12) -0.04(2) -0.22(2)
F11 0.278(15) 0.145(9) 0.196(12) -0.001(9) 0.001(11) -0.093(10)
F12 0.28(2) 0.32(3) 0.48(4) 0.05(3) 0.00(2) 0.08(2)

loop_
_atom_type_symbol
_atom_type_description
_atom_type_scat_dispersion_real
_atom_type_scat_dispersion_imag
_atom_type_scat_source
C C 0.0033 0.0016 'International Tables Vol C Tables 4.2.6.8 and 6.1.1.4'
H H 0.0000 0.0000 'International Tables Vol C Tables 4.2.6.8 and 6.1.1.4'
Cu Cu 0.3201 1.2651 'International Tables Vol C Tables 4.2.6.8 and 6.1.1.4'
F F 0.0171 0.0103 'International Tables Vol C Tables 4.2.6.8 and 6.1.1.4'
N N 0.0061 0.0033 'International Tables Vol C Tables 4.2.6.8 and 6.1.1.4'
O O 0.0106 0.0060 'International Tables Vol C Tables 4.2.6.8 and 6.1.1.4'
S S 0.1246 0.1234 'International Tables Vol C Tables 4.2.6.8 and 6.1.1.4'

loop_
_geom_angle_atom_site_label_1
_geom_angle_atom_site_label_2
_geom_angle_atom_site_label_3
_geom_angle
_geom_angle_site_symmetry_1
_geom_angle_site_symmetry_3
_geom_angle_publ_flag
N3 Cu1 N7 176.9(3) . . ?
N3 Cu1 N1 81.0(3) . . ?
N7 Cu1 N1 100.7(3) . . ?
N3 Cu1 N5 101.2(3) . . ?
N7 Cu1 N5 80.7(3) . . ?
N1 Cu1 N5 111.4(3) . . ?
N3 Cu1 O3 104.5(3) . . ?
N7 Cu1 O3 73.2(3) . . ?
N1 Cu1 O3 85.9(3) . . ?
N5 Cu1 O3 151.0(2) . . ?
N3 Cu1 O1 73.0(2) . . ?
N7 Cu1 O1 104.8(2) . . ?
N1 Cu1 O1 151.0(2) . . ?
N5 Cu1 O1 86.3(3) . . ?
O3 Cu1 O1 88.5(2) . . ?
N8 Cu2 N4 177.0(3) . . ?
N8 Cu2 N2 99.2(3) . . ?
N4 Cu2 N2 81.4(3) . . ?
N8 Cu2 N6 81.5(3) . . ?
N4 Cu2 N6 101.0(3) . . ?
N2 Cu2 N6 111.9(2) . . ?
N8 Cu2 O2 106.0(2) . . ?
N4 Cu2 O2 72.9(3) . . ?
N2 Cu2 O2 152.4(2) . . ?
N6 Cu2 O2 83.1(2) . . ?
N8 Cu2 O4 72.1(3) . . ?
N4 Cu2 O4 105.1(3) . . ?
N2 Cu2 O4 85.6(2) . . ?
N6 Cu2 O4 150.6(2) . . ?
O2 Cu2 O4 91.7(2) . . ?
N1 C1 C2 111.6(7) . . ?
N1 C1 C6 110.1(7) . . ?
C2 C1 C6 112.8(7) . . ?
N1 C1 H1 107.4 . . ?
C2 C1 H1 107.4 . . ?
C6 C1 H1 107.4 . . ?
N2 C2 C1 113.1(7) . . ?
N2 C2 C3 109.5(7) . . ?
C1 C2 C3 111.5(7) . . ?
N2 C2 H2 107.5 . . ?
C1 C2 H2 107.5 . . ?
C3 C2 H2 107.5 . . ?
C4 C3 C2 111.2(8) . . ?
C4 C3 H3A 109.4 . . ?
C2 C3 H3A 109.4 . . ?
C4 C3 H3B 109.4 . . ?
C2 C3 H3B 109.4 . . ?
H3A C3 H3B 108.0 . . ?
C5 C4 C3 111.8(9) . . ?
C5 C4 H4A 109.3 . . ?
C3 C4 H4A 109.3 . . ?
C5 C4 H4B 109.3 . . ?
C3 C4 H4B 109.3 . . ?
H4A C4 H4B 107.9 . . ?
C4 C5 C6 109.0(8) . . ?
C4 C5 H5A 109.9 . . ?
C6 C5 H5A 109.9 . . ?
C4 C5 H5B 109.9 . . ?
C6 C5 H5B 109.9 . . ?
H5A C5 H5B 108.3 . . ?
C5 C6 C1 111.1(8) . . ?
C5 C6 H6A 109.4 . . ?
C1 C6 H6A 109.4 . . ?
C5 C6 H6B 109.4 . . ?
C1 C6 H6B 109.4 . . ?
H6A C6 H6B 108.0 . . ?
N1 C7 C8 117.7(7) . . ?
N1 C7 H7 121.1 . . ?
C8 C7 H7 121.1 . . ?
N3 C8 C9 122.9(8) . . ?
N3 C8 C7 114.8(8) . . ?
C9 C8 C7 122.2(8) . . ?
C10 C9 C8 117.4(9) . . ?
C10 C9 H9 121.3 . . ?
C8 C9 H9 121.3 . . ?
C9 C10 C11 122.2(9) . . ?
C9 C10 H10 118.9 . . ?
C11 C10 H10 118.9 . . ?
C12 C11 C10 123.6(10) . . ?
C12 C11 C16 120.6(10) . . ?
C10 C11 C16 115.7(10) . . ?
C13 C12 C11 118.6(11) . . ?
C13 C12 H12 120.7 . . ?
C11 C12 H12 120.7 . . ?
C12 C13 C14 122.3(10) . . ?
C12 C13 H13 118.8 . . ?
C14 C13 H13 118.8 . . ?
C15 C14 C13 120.7(10) . . ?
C15 C14 H14 119.7 . . ?
C13 C14 H14 119.7 . . ?
C14 C15 O1 126.1(9) . . ?
C14 C15 C16 119.9(10) . . ?
O1 C15 C16 114.0(8) . . ?
N3 C16 C15 120.0(8) . . ?
N3 C16 C11 122.0(8) . . ?
C15 C16 C11 117.9(9) . . ?
O1 C17 C18 111.3(9) . . ?
O1 C17 H17A 109.4 . . ?
C18 C17 H17A 109.4 . . ?
O1 C17 H17B 109.4 . . ?
C18 C17 H17B 109.4 . . ?
H17A C17 H17B 108.0 . . ?
C19 C18 C23 117.3(15) . . ?
C19 C18 C17 122.8(16) . . ?
C23 C18 C17 119.6(14) . . ?
C18 C19 C20 124(2) . . ?
C18 C19 H19 117.8 . . ?
C20 C19 H19 117.8 . . ?
C19 C20 C21 118(2) . . ?
C19 C20 H20 121.0 . . ?
C21 C20 H20 121.1 . . ?
C22 C21 C20 122(2) . . ?
C22 C21 H21 119.2 . . ?
C20 C21 H21 119.1 . . ?
C21 C22 C23 119(2) . . ?
C21 C22 H22 120.6 . . ?
C23 C22 H22 120.6 . . ?
C18 C23 C22 119.7(16) . . ?
C18 C23 H23 120.2 . . ?
C22 C23 H23 120.1 . . ?
N2 C24 C25 119.2(8) . . ?
N2 C24 H24 120.4 . . ?
C25 C24 H24 120.4 . . ?
N4 C25 C26 122.7(9) . . ?
N4 C25 C24 114.8(8) . . ?
C26 C25 C24 122.5(9) . . ?
C27 C26 C25 118.0(9) . . ?
C27 C26 H26 121.0 . . ?
C25 C26 H26 121.0 . . ?
C26 C27 C28 121.1(9) . . ?
C26 C27 H27 119.5 . . ?
C28 C27 H27 119.5 . . ?
C27 C28 C29 124.3(10) . . ?
C27 C28 C33 117.5(9) . . ?
C29 C28 C33 118.1(10) . . ?
C30 C29 C28 121.6(11) . . ?
C30 C29 H29 119.2 . . ?
C28 C29 H29 119.2 . . ?
C29 C30 C31 120.5(11) . . ?
C29 C30 H30 119.7 . . ?
C31 C30 H30 119.7 . . ?
C32 C31 C30 121.1(11) . . ?
C32 C31 H31 119.4 . . ?
C30 C31 H31 119.4 . . ?
C31 C32 O2 126.7(10) . . ?
C31 C32 C33 119.4(10) . . ?
O2 C32 C33 113.9(8) . . ?
N4 C33 C32 120.2(8) . . ?
N4 C33 C28 120.7(9) . . ?
C32 C33 C28 119.1(9) . . ?
O2 C34 C35 108.9(8) . . ?
O2 C34 H34A 109.9 . . ?
C35 C34 H34A 109.9 . . ?
O2 C34 H34B 109.9 . . ?
C35 C34 H34B 109.9 . . ?
H34A C34 H34B 108.3 . . ?
C36 C35 C40 122.5(14) . . ?
C36 C35 C34 116.9(16) . . ?
C40 C35 C34 120.3(17) . . ?
C37 C36 C35 121.5(19) . . ?
C37 C36 H36 119.3 . . ?
C35 C36 H36 119.3 . . ?
C38 C37 C36 116(2) . . ?
C38 C37 H37 122.0 . . ?
C36 C37 H37 122.0 . . ?
C37 C38 C39 128(3) . . ?
C37 C38 H38 116.1 . . ?
C39 C38 H38 116.1 . . ?
C38 C39 C40 115(2) . . ?
C38 C39 H39 122.6 . . ?
C40 C39 H39 122.6 . . ?
C35 C40 C39 117(2) . . ?
C35 C40 H40 121.3 . . ?
C39 C40 H40 121.3 . . ?
N5 C41 C46 111.0(7) . . ?
N5 C41 C42 111.8(7) . . ?
C46 C41 C42 110.9(7) . . ?
N5 C41 H41 107.6 . . ?
C46 C41 H41 107.6 . . ?
C42 C41 H41 107.6 . . ?
N6 C42 C43 110.0(7) . . ?
N6 C42 C41 111.4(6) . . ?
C43 C42 C41 111.3(7) . . ?
N6 C42 H42 108.0 . . ?
C43 C42 H42 108.0 . . ?
C41 C42 H42 108.0 . . ?
C44 C43 C42 112.6(8) . . ?
C44 C43 H43A 109.1 . . ?
C42 C43 H43A 109.1 . . ?
C44 C43 H43B 109.1 . . ?
C42 C43 H43B 109.1 . . ?
H43A C43 H43B 107.8 . . ?
C45 C44 C43 109.0(8) . . ?
C45 C44 H44A 109.9 . . ?
C43 C44 H44A 109.9 . . ?
C45 C44 H44B 109.9 . . ?
C43 C44 H44B 109.9 . . ?
H44A C44 H44B 108.3 . . ?
C46 C45 C44 110.7(8) . . ?
C46 C45 H45A 109.5 . . ?
C44 C45 H45A 109.5 . . ?
C46 C45 H45B 109.5 . . ?
C44 C45 H45B 109.5 . . ?
H45A C45 H45B 108.1 . . ?
C45 C46 C41 114.6(7) . . ?
C45 C46 H46A 108.6 . . ?
C41 C46 H46A 108.6 . . ?
C45 C46 H46B 108.6 . . ?
C41 C46 H46B 108.6 . . ?
H46A C46 H46B 107.6 . . ?
N5 C47 C48 117.6(8) . . ?
N5 C47 H47 121.2 . . ?
C48 C47 H47 121.2 . . ?
N7 C48 C49 124.1(10) . . ?
N7 C48 C47 114.5(8) . . ?
C49 C48 C47 121.1(9) . . ?
C50 C49 C48 117.5(11) . . ?
C50 C49 H49 121.3 . . ?
C48 C49 H49 121.3 . . ?
C49 C50 C51 122.6(10) . . ?
C49 C50 H50 118.7 . . ?
C51 C50 H50 118.7 . . ?
C50 C51 C56 116.6(10) . . ?
C50 C51 C52 125.7(11) . . ?
C56 C51 C52 117.4(12) . . ?
C53 C52 C51 118.9(13) . . ?
C53 C52 H52 120.6 . . ?
C51 C52 H52 120.6 . . ?
C54 C53 C52 122.6(13) . . ?
C54 C53 H53 118.7 . . ?
C52 C53 H53 118.7 . . ?
C55 C54 C53 118.6(12) . . ?
C55 C54 H54 120.7 . . ?
C53 C54 H54 120.7 . . ?
C54 C55 O3 124.0(11) . . ?
C54 C55 C56 120.5(11) . . ?
O3 C55 C56 115.3(9) . . ?
N7 C56 C55 118.3(9) . . ?
N7 C56 C51 120.0(9) . . ?
C55 C56 C51 121.8(10) . . ?
O3 C57 C58 113.7(10) . . ?
O3 C57 H57A 108.8 . . ?
C58 C57 H57A 108.8 . . ?
O3 C57 H57B 108.8 . . ?
C58 C57 H57B 108.8 . . ?
H57A C57 H57B 107.7 . . ?
C59 C58 C63 118.9(16) . . ?
C59 C58 C57 122.6(16) . . ?
C63 C58 C57 118.2(16) . . ?
C58 C59 C60 121(2) . . ?
C58 C59 H59 119.4 . . ?
C60 C59 H59 119.4 . . ?
C61 C60 C59 117(3) . . ?
C61 C60 H60 121.4 . . ?
C59 C60 H60 121.4 . . ?
C62 C61 C60 124(5) . . ?
C62 C61 H61 118.0 . . ?
C60 C61 H61 118.0 . . ?
C61 C62 C63 118(4) . . ?
C61 C62 H62 121.2 . . ?
C63 C62 H62 121.2 . . ?
C62 C63 C58 121(2) . . ?
C62 C63 H63 119.6 . . ?
C58 C63 H63 119.6 . . ?
N6 C64 C65 119.3(8) . . ?
N6 C64 H64 120.4 . . ?
C65 C64 H64 120.4 . . ?
N8 C65 C66 122.7(8) . . ?
N8 C65 C64 114.3(7) . . ?
C66 C65 C64 122.9(8) . . ?
C67 C66 C65 117.9(9) . . ?
C67 C66 H66 121.1 . . ?
C65 C66 H66 121.1 . . ?
C66 C67 C68 122.1(9) . . ?
C66 C67 H67 118.9 . . ?
C68 C67 H67 118.9 . . ?
C67 C68 C69 124.5(10) . . ?
C67 C68 C73 117.4(9) . . ?
C69 C68 C73 118.0(10) . . ?
C70 C69 C68 121.0(11) . . ?
C70 C69 H69 119.5 . . ?
C68 C69 H69 119.5 . . ?
C71 C70 C69 119.3(11) . . ?
C71 C70 H70 120.4 . . ?
C69 C70 H70 120.4 . . ?
C72 C71 C70 123.4(11) . . ?
C72 C71 H71 118.3 . . ?
C70 C71 H71 118.3 . . ?
C71 C72 O4 127.3(9) . . ?
C71 C72 C73 117.7(9) . . ?
O4 C72 C73 114.9(8) . . ?
N8 C73 C68 120.2(9) . . ?
N8 C73 C72 119.1(8) . . ?
C68 C73 C72 120.6(9) . . ?
O4 C74 C75 110.7(8) . . ?
O4 C74 H74A 109.5 . . ?
C75 C74 H74A 109.5 . . ?
O4 C74 H74B 109.5 . . ?
C75 C74 H74B 109.5 . . ?
H74A C74 H74B 108.1 . . ?
C76 C75 C80 118.8(13) . . ?
C76 C75 C74 120.7(13) . . ?
C80 C75 C74 120.3(14) . . ?
C75 C76 C77 122.2(15) . . ?
C75 C76 H76 118.9 . . ?
C77 C76 H76 118.9 . . ?
C76 C77 C78 117.4(18) . . ?
C76 C77 H77 121.3 . . ?
C78 C77 H77 121.3 . . ?
C79 C78 C77 122.3(18) . . ?
C79 C78 H78 118.8 . . ?
C77 C78 H78 118.8 . . ?
C78 C79 C80 116.6(19) . . ?
C78 C79 H79 121.7 . . ?
C80 C79 H79 121.7 . . ?
C75 C80 C79 122.4(17) . . ?
C75 C80 H80 118.8 . . ?
C79 C80 H80 118.8 . . ?
C7 N1 C1 117.7(7) . . ?
C7 N1 Cu1 110.3(6) . . ?
C1 N1 Cu1 132.0(5) . . ?
C24 N2 C2 118.7(7) . . ?
C24 N2 Cu2 108.6(6) . . ?
C2 N2 Cu2 132.7(5) . . ?
C8 N3 C16 119.8(7) . . ?
C8 N3 Cu1 115.6(6) . . ?
C16 N3 Cu1 124.6(6) . . ?
C25 N4 C33 120.0(8) . . ?
C25 N4 Cu2 115.5(6) . . ?
C33 N4 Cu2 124.5(6) . . ?
C47 N5 C41 118.8(7) . . ?
C47 N5 Cu1 110.3(6) . . ?
C41 N5 Cu1 130.9(5) . . ?
C64 N6 C42 119.6(7) . . ?
C64 N6 Cu2 109.2(6) . . ?
C42 N6 Cu2 131.1(5) . . ?
C48 N7 C56 119.0(8) . . ?
C48 N7 Cu1 116.2(6) . . ?
C56 N7 Cu1 124.6(6) . . ?
C65 N8 C73 119.4(7) . . ?
C65 N8 Cu2 115.2(6) . . ?
C73 N8 Cu2 125.3(6) . . ?
C15 O1 C17 115.9(7) . . ?
C15 O1 Cu1 108.0(5) . . ?
C17 O1 Cu1 136.1(6) . . ?
C32 O2 C34 115.5(7) . . ?
C32 O2 Cu2 107.9(5) . . ?
C34 O2 Cu2 136.5(5) . . ?
C55 O3 C57 117.7(8) . . ?
C55 O3 Cu1 107.3(6) . . ?
C57 O3 Cu1 134.7(6) . . ?
C72 O4 C74 115.3(7) . . ?
C72 O4 Cu2 107.3(5) . . ?
C74 O4 Cu2 137.4(6) . . ?
O5 S1 O7 116.5(6) . . ?
O5 S1 O6 112.1(6) . . ?
O7 S1 O6 116.4(6) . . ?
O5 S1 C81 101.6(8) . . ?
O7 S1 C81 105.6(8) . . ?
O6 S1 C81 102.0(8) . . ?
F3 C81 F1 110(2) . . ?
F3 C81 F2 108.2(16) . . ?
F1 C81 F2 103.3(14) . . ?
F3 C81 S1 116.7(13) . . ?
F1 C81 S1 108.5(13) . . ?
F2 C81 S1 109.8(14) . . ?
O10 S2 O9 119.6(8) . . ?
O10 S2 O8 111.2(10) . . ?
O9 S2 O8 107.8(6) . . ?
O10 S2 C82 112.0(9) . . ?
O9 S2 C82 102.7(8) . . ?
O8 S2 C82 101.8(12) . . ?
F4 C82 F6 138(4) . . ?
F4 C82 F5 112.2(17) . . ?
F6 C82 F5 93.5(19) . . ?
F4 C82 S2 104(2) . . ?
F6 C82 S2 105.9(19) . . ?
F5 C82 S2 96.7(19) . . ?
O13 S3 O11 115.4(9) . . ?
O13 S3 O12 115.0(9) . . ?
O11 S3 O12 111.5(7) . . ?
O13 S3 C83 105.4(7) . . ?
O11 S3 C83 105.1(6) . . ?
O12 S3 C83 102.9(8) . . ?
F7 C83 F8 107.3(11) . . ?
F7 C83 F9 101.3(10) . . ?
F8 C83 F9 101.0(13) . . ?
F7 C83 S3 113.3(11) . . ?
F8 C83 S3 116.6(9) . . ?
F9 C83 S3 115.6(9) . . ?
O15 S4 O14 119.7(15) . . ?
O15 S4 O16 119.2(18) . . ?
O14 S4 O16 108.5(8) . . ?
O15 S4 C84 104.1(14) . . ?
O14 S4 C84 100.3(15) . . ?
O16 S4 C84 101.2(12) . . ?
F12 C84 F10 141(6) . . ?
F12 C84 F11 113(3) . . ?
F10 C84 F11 97(2) . . ?
F12 C84 S4 99(2) . . ?
F10 C84 S4 100(3) . . ?
F11 C84 S4 100(3) . . ?

loop_
_geom_bond_atom_site_label_1
_geom_bond_atom_site_label_2
_geom_bond_distance
_geom_bond_site_symmetry_2
_geom_bond_publ_flag
Cu1 N3 1.934(6) . ?
Cu1 N7 1.940(7) . ?
Cu1 N1 2.089(7) . ?
Cu1 N5 2.095(7) . ?
Cu1 O3 2.459(6) . ?
Cu1 O1 2.465(6) . ?
Cu2 N8 1.934(6) . ?
Cu2 N4 1.936(7) . ?
Cu2 N2 2.099(7) . ?
Cu2 N6 2.105(7) . ?
Cu2 O2 2.480(6) . ?
Cu2 O4 2.527(6) . ?
C1 N1 1.499(10) . ?
C1 C2 1.536(11) . ?
C1 C6 1.541(11) . ?
C1 H1 0.9800 . ?
C2 N2 1.494(10) . ?
C2 C3 1.535(11) . ?
C2 H2 0.9800 . ?
C3 C4 1.531(13) . ?
C3 H3A 0.9700 . ?
C3 H3B 0.9700 . ?
C4 C5 1.502(13) . ?
C4 H4A 0.9700 . ?
C4 H4B 0.9700 . ?
C5 C6 1.535(13) . ?
C5 H5A 0.9700 . ?
C5 H5B 0.9700 . ?
C6 H6A 0.9700 . ?
C6 H6B 0.9700 . ?
C7 N1 1.286(9) . ?
C7 C8 1.459(12) . ?
C7 H7 0.9300 . ?
C8 N3 1.323(9) . ?
C8 C9 1.409(11) . ?
C9 C10 1.365(12) . ?
C9 H9 0.9300 . ?
C10 C11 1.402(13) . ?
C10 H10 0.9300 . ?
C11 C12 1.397(13) . ?
C11 C16 1.436(12) . ?
C12 C13 1.360(14) . ?
C12 H12 0.9300 . ?
C13 C14 1.387(13) . ?
C13 H13 0.9300 . ?
C14 C15 1.364(12) . ?
C14 H14 0.9300 . ?
C15 O1 1.375(10) . ?
C15 C16 1.417(11) . ?
C16 N3 1.341(10) . ?
C17 O1 1.450(10) . ?
C17 C18 1.479(15) . ?
C17 H17A 0.9700 . ?
C17 H17B 0.9700 . ?
C18 C19 1.334(17) . ?
C18 C23 1.385(17) . ?
C19 C20 1.35(2) . ?
C19 H19 0.9300 . ?
C20 C21 1.35(3) . ?
C20 H20 0.9300 . ?
C21 C22 1.35(3) . ?
C21 H21 0.9300 . ?
C22 C23 1.40(2) . ?
C22 H22 0.9300 . ?
C23 H23 0.9300 . ?
C24 N2 1.297(10) . ?
C24 C25 1.445(12) . ?
C24 H24 0.9300 . ?
C25 N4 1.321(10) . ?
C25 C26 1.403(11) . ?
C26 C27 1.369(13) . ?
C26 H26 0.9300 . ?
C27 C28 1.383(14) . ?
C27 H27 0.9300 . ?
C28 C29 1.400(13) . ?
C28 C33 1.431(12) . ?
C29 C30 1.333(15) . ?
C29 H29 0.9300 . ?
C30 C31 1.405(14) . ?
C30 H30 0.9300 . ?
C31 C32 1.353(12) . ?
C31 H31 0.9300 . ?
C32 O2 1.376(10) . ?
C32 C33 1.419(12) . ?
C33 N4 1.351(10) . ?
C34 O2 1.471(11) . ?
C34 C35 1.510(15) . ?
C34 H34A 0.9700 . ?
C34 H34B 0.9700 . ?
C35 C36 1.367(19) . ?
C35 C40 1.37(2) . ?
C36 C37 1.363(18) . ?
C36 H36 0.9300 . ?
C37 C38 1.33(3) . ?
C37 H37 0.9300 . ?
C38 C39 1.39(3) . ?
C38 H38 0.9300 . ?
C39 C40 1.44(2) . ?
C39 H39 0.9300 . ?
C40 H40 0.9300 . ?
C41 N5 1.476(9) . ?
C41 C46 1.524(11) . ?
C41 C42 1.552(11) . ?
C41 H41 0.9800 . ?
C42 N6 1.482(10) . ?
C42 C43 1.539(11) . ?
C42 H42 0.9800 . ?
C43 C44 1.519(12) . ?
C43 H43A 0.9700 . ?
C43 H43B 0.9700 . ?
C44 C45 1.519(13) . ?
C44 H44A 0.9700 . ?
C44 H44B 0.9700 . ?
C45 C46 1.501(12) . ?
C45 H45A 0.9700 . ?
C45 H45B 0.9700 . ?
C46 H46A 0.9700 . ?
C46 H46B 0.9700 . ?
C47 N5 1.300(10) . ?
C47 C48 1.465(12) . ?
C47 H47 0.9300 . ?
C48 N7 1.322(10) . ?
C48 C49 1.361(11) . ?
C49 C50 1.349(14) . ?
C49 H49 0.9300 . ?
C50 C51 1.387(15) . ?
C50 H50 0.9300 . ?
C51 C56 1.420(12) . ?
C51 C52 1.419(15) . ?
C52 C53 1.403(17) . ?
C52 H52 0.9300 . ?
C53 C54 1.404(15) . ?
C53 H53 0.9300 . ?
C54 C55 1.364(13) . ?
C54 H54 0.9300 . ?
C55 O3 1.392(11) . ?
C55 C56 1.407(13) . ?
C56 N7 1.374(11) . ?
C57 O3 1.450(11) . ?
C57 C58 1.463(16) . ?
C57 H57A 0.9700 . ?
C57 H57B 0.9700 . ?
C58 C59 1.342(18) . ?
C58 C63 1.395(17) . ?
C59 C60 1.39(3) . ?
C59 H59 0.9300 . ?
C60 C61 1.36(4) . ?
C60 H60 0.9300 . ?
C61 C62 1.33(4) . ?
C61 H61 0.9300 . ?
C62 C63 1.38(3) . ?
C62 H62 0.9300 . ?
C63 H63 0.9300 . ?
C64 N6 1.273(9) . ?
C64 C65 1.466(11) . ?
C64 H64 0.9300 . ?
C65 N8 1.331(10) . ?
C65 C66 1.398(11) . ?
C66 C67 1.340(12) . ?
C66 H66 0.9300 . ?
C67 C68 1.389(13) . ?
C67 H67 0.9300 . ?
C68 C69 1.403(13) . ?
C68 C73 1.417(12) . ?
C69 C70 1.392(15) . ?
C69 H69 0.9300 . ?
C70 C71 1.371(14) . ?
C70 H70 0.9300 . ?
C71 C72 1.365(12) . ?
C71 H71 0.9300 . ?
C72 O4 1.366(10) . ?
C72 C73 1.429(12) . ?
C73 N8 1.368(10) . ?
C74 O4 1.440(11) . ?
C74 C75 1.501(14) . ?
C74 H74A 0.9700 . ?
C74 H74B 0.9700 . ?
C75 C76 1.349(15) . ?
C75 C80 1.357(16) . ?
C76 C77 1.369(18) . ?
C76 H76 0.9300 . ?
C77 C78 1.38(2) . ?
C77 H77 0.9300 . ?
C78 C79 1.38(2) . ?
C78 H78 0.9300 . ?
C79 C80 1.376(18) . ?
C79 H79 0.9300 . ?
C80 H80 0.9300 . ?
S1 O5 1.384(9) . ?
S1 O7 1.397(7) . ?
S1 O6 1.409(7) . ?
S1 C81 1.821(17) . ?
C81 F3 1.226(19) . ?
C81 F1 1.302(18) . ?
C81 F2 1.326(17) . ?
S2 O10 1.320(11) . ?
S2 O9 1.415(8) . ?
S2 O8 1.633(12) . ?
S2 C82 1.86(2) . ?
C82 F4 1.08(4) . ?
C82 F6 1.320(18) . ?
C82 F5 1.50(3) . ?
S3 O13 1.353(9) . ?
S3 O11 1.421(8) . ?
S3 O12 1.498(11) . ?
S3 C83 1.677(12) . ?
C83 F7 1.314(14) . ?
C83 F8 1.322(14) . ?
C83 F9 1.350(12) . ?
S4 O15 1.321(16) . ?
S4 O14 1.412(11) . ?
S4 O16 1.425(15) . ?
S4 C84 1.85(4) . ?
C84 F12 1.12(3) . ?
C84 F10 1.23(3) . ?
C84 F11 1.37(3) . ?

loop_
_geom_torsion_atom_site_label_1
_geom_torsion_atom_site_label_2
_geom_torsion_atom_site_label_3
_geom_torsion_atom_site_label_4
_geom_torsion
_geom_torsion_site_symmetry_1
_geom_torsion_site_symmetry_2
_geom_torsion_site_symmetry_3
_geom_torsion_site_symmetry_4
_geom_torsion_publ_flag
N1 C1 C2 N2 -61.6(9) . . . . ?
C6 C1 C2 N2 173.9(7) . . . . ?
N1 C1 C2 C3 174.5(7) . . . . ?
C6 C1 C2 C3 49.9(10) . . . . ?
N2 C2 C3 C4 -177.2(8) . . . . ?
C1 C2 C3 C4 -51.3(10) . . . . ?
C2 C3 C4 C5 58.0(11) . . . . ?
C3 C4 C5 C6 -60.6(11) . . . . ?
C4 C5 C6 C1 57.9(11) . . . . ?
N1 C1 C6 C5 -178.9(7) . . . . ?
C2 C1 C6 C5 -53.5(10) . . . . ?
N1 C7 C8 N3 -0.1(13) . . . . ?
N1 C7 C8 C9 176.0(9) . . . . ?
N3 C8 C9 C10 -0.4(15) . . . . ?
C7 C8 C9 C10 -176.2(9) . . . . ?
C8 C9 C10 C11 2.8(15) . . . . ?
C9 C10 C11 C12 173.8(10) . . . . ?
C9 C10 C11 C16 -2.2(15) . . . . ?
C10 C11 C12 C13 -175.7(11) . . . . ?
C16 C11 C12 C13 0.2(16) . . . . ?
C11 C12 C13 C14 -1.8(19) . . . . ?
C12 C13 C14 C15 3(2) . . . . ?
C13 C14 C15 O1 175.2(11) . . . . ?
C13 C14 C15 C16 -2.8(17) . . . . ?
C14 C15 C16 N3 178.4(9) . . . . ?
O1 C15 C16 N3 0.2(13) . . . . ?
C14 C15 C16 C11 1.2(15) . . . . ?
O1 C15 C16 C11 -177.0(8) . . . . ?
C12 C11 C16 N3 -177.0(9) . . . . ?
C10 C11 C16 N3 -0.9(14) . . . . ?
C12 C11 C16 C15 0.1(14) . . . . ?
C10 C11 C16 C15 176.3(9) . . . . ?
O1 C17 C18 C19 -96.5(13) . . . . ?
O1 C17 C18 C23 90.7(13) . . . . ?
C23 C18 C19 C20 -3(2) . . . . ?
C17 C18 C19 C20 -175.9(13) . . . . ?
C18 C19 C20 C21 4(3) . . . . ?
C19 C20 C21 C22 -4(4) . . . . ?
C20 C21 C22 C23 2(4) . . . . ?
C19 C18 C23 C22 1.4(19) . . . . ?
C17 C18 C23 C22 174.6(12) . . . . ?
C21 C22 C23 C18 -1(3) . . . . ?
N2 C24 C25 N4 -1.7(13) . . . . ?
N2 C24 C25 C26 178.4(9) . . . . ?
N4 C25 C26 C27 0.0(15) . . . . ?
C24 C25 C26 C27 179.9(10) . . . . ?
C25 C26 C27 C28 1.7(17) . . . . ?
C26 C27 C28 C29 177.7(11) . . . . ?
C26 C27 C28 C33 -0.7(17) . . . . ?
C27 C28 C29 C30 -179.6(13) . . . . ?
C33 C28 C29 C30 -1.2(19) . . . . ?
C28 C29 C30 C31 1(2) . . . . ?
C29 C30 C31 C32 0(2) . . . . ?
C30 C31 C32 O2 177.5(12) . . . . ?
C30 C31 C32 C33 -2.0(19) . . . . ?
C31 C32 C33 N4 -177.8(10) . . . . ?
O2 C32 C33 N4 2.6(14) . . . . ?
C31 C32 C33 C28 2.0(16) . . . . ?
O2 C32 C33 C28 -177.6(9) . . . . ?
C27 C28 C33 N4 -2.1(16) . . . . ?
C29 C28 C33 N4 179.4(10) . . . . ?
C27 C28 C33 C32 178.1(10) . . . . ?
C29 C28 C33 C32 -0.4(16) . . . . ?
O2 C34 C35 C36 -99.8(13) . . . . ?
O2 C34 C35 C40 86.0(14) . . . . ?
C40 C35 C36 C37 -5(2) . . . . ?
C34 C35 C36 C37 -179.4(12) . . . . ?
C35 C36 C37 C38 4(2) . . . . ?
C36 C37 C38 C39 -3(3) . . . . ?
C37 C38 C39 C40 2(3) . . . . ?
C36 C35 C40 C39 5(2) . . . . ?
C34 C35 C40 C39 178.5(12) . . . . ?
C38 C39 C40 C35 -3(2) . . . . ?
N5 C41 C42 N6 -64.3(9) . . . . ?
C46 C41 C42 N6 171.2(7) . . . . ?
N5 C41 C42 C43 172.5(7) . . . . ?
C46 C41 C42 C43 48.0(9) . . . . ?
N6 C42 C43 C44 -178.1(8) . . . . ?
C41 C42 C43 C44 -54.0(10) . . . . ?
C42 C43 C44 C45 58.8(11) . . . . ?
C43 C44 C45 C46 -58.6(11) . . . . ?
C44 C45 C46 C41 56.4(11) . . . . ?
N5 C41 C46 C45 -175.4(7) . . . . ?
C42 C41 C46 C45 -50.5(10) . . . . ?
N5 C47 C48 N7 0.7(12) . . . . ?
N5 C47 C48 C49 174.9(9) . . . . ?
N7 C48 C49 C50 -3.7(16) . . . . ?
C47 C48 C49 C50 -177.4(10) . . . . ?
C48 C49 C50 C51 1.5(17) . . . . ?
C49 C50 C51 C56 1.8(17) . . . . ?
C49 C50 C51 C52 175.8(12) . . . . ?
C50 C51 C52 C53 -178.6(13) . . . . ?
C56 C51 C52 C53 -4.6(18) . . . . ?
C51 C52 C53 C54 5(2) . . . . ?
C52 C53 C54 C55 -1(2) . . . . ?
C53 C54 C55 O3 174.2(11) . . . . ?
C53 C54 C55 C56 -1.9(18) . . . . ?
C54 C55 C56 N7 -178.9(10) . . . . ?
O3 C55 C56 N7 4.7(13) . . . . ?
C54 C55 C56 C51 1.8(16) . . . . ?
O3 C55 C56 C51 -174.7(9) . . . . ?
C50 C51 C56 N7 -3.3(14) . . . . ?
C52 C51 C56 N7 -177.8(9) . . . . ?
C50 C51 C56 C55 176.1(10) . . . . ?
C52 C51 C56 C55 1.5(15) . . . . ?
O3 C57 C58 C59 94.8(15) . . . . ?
O3 C57 C58 C63 -91.5(13) . . . . ?
C63 C58 C59 C60 2(2) . . . . ?
C57 C58 C59 C60 175.8(14) . . . . ?
C58 C59 C60 C61 0(3) . . . . ?
C59 C60 C61 C62 -4(5) . . . . ?
C60 C61 C62 C63 5(5) . . . . ?
C61 C62 C63 C58 -2(3) . . . . ?
C59 C58 C63 C62 -1(2) . . . . ?
C57 C58 C63 C62 -175.2(14) . . . . ?
N6 C64 C65 N8 3.0(12) . . . . ?
N6 C64 C65 C66 -179.3(8) . . . . ?
N8 C65 C66 C67 -3.6(14) . . . . ?
C64 C65 C66 C67 178.9(9) . . . . ?
C65 C66 C67 C68 6.0(15) . . . . ?
C66 C67 C68 C69 172.5(10) . . . . ?
C66 C67 C68 C73 -3.5(15) . . . . ?
C67 C68 C69 C70 -173.8(11) . . . . ?
C73 C68 C69 C70 2.2(16) . . . . ?
C68 C69 C70 C71 -0.8(17) . . . . ?
C69 C70 C71 C72 -1.6(17) . . . . ?
C70 C71 C72 O4 178.1(10) . . . . ?
C70 C71 C72 C73 2.4(15) . . . . ?
C67 C68 C73 N8 -1.5(13) . . . . ?
C69 C68 C73 N8 -177.8(8) . . . . ?
C67 C68 C73 C72 175.0(9) . . . . ?
C69 C68 C73 C72 -1.3(14) . . . . ?
C71 C72 C73 N8 175.6(8) . . . . ?
O4 C72 C73 N8 -0.6(12) . . . . ?
C71 C72 C73 C68 -0.9(13) . . . . ?
O4 C72 C73 C68 -177.1(8) . . . . ?
O4 C74 C75 C76 93.5(13) . . . . ?
O4 C74 C75 C80 -92.3(13) . . . . ?
C80 C75 C76 C77 2(2) . . . . ?
C74 C75 C76 C77 176.3(12) . . . . ?
C75 C76 C77 C78 -2(2) . . . . ?
C76 C77 C78 C79 4(3) . . . . ?
C77 C78 C79 C80 -5(3) . . . . ?
C76 C75 C80 C79 -3.1(19) . . . . ?
C74 C75 C80 C79 -177.4(12) . . . . ?
C78 C79 C80 C75 5(2) . . . . ?
C8 C7 N1 C1 -172.5(8) . . . . ?
C8 C7 N1 Cu1 5.3(10) . . . . ?
C2 C1 N1 C7 -63.8(10) . . . . ?
C6 C1 N1 C7 62.3(10) . . . . ?
C2 C1 N1 Cu1 119.1(7) . . . . ?
C6 C1 N1 Cu1 -114.9(7) . . . . ?
N3 Cu1 N1 C7 -6.5(6) . . . . ?
N7 Cu1 N1 C7 176.2(6) . . . . ?
N5 Cu1 N1 C7 92.1(6) . . . . ?
O3 Cu1 N1 C7 -111.8(6) . . . . ?
O1 Cu1 N1 C7 -32.4(9) . . . . ?
N3 Cu1 N1 C1 170.9(7) . . . . ?
N7 Cu1 N1 C1 -6.5(7) . . . . ?
N5 Cu1 N1 C1 -90.6(7) . . . . ?
O3 Cu1 N1 C1 65.5(7) . . . . ?
O1 Cu1 N1 C1 144.9(6) . . . . ?
C25 C24 N2 C2 -175.1(7) . . . . ?
C25 C24 N2 Cu2 5.4(10) . . . . ?
C1 C2 N2 C24 -64.1(10) . . . . ?
C3 C2 N2 C24 60.8(10) . . . . ?
C1 C2 N2 Cu2 115.1(7) . . . . ?
C3 C2 N2 Cu2 -119.9(7) . . . . ?
N8 Cu2 N2 C24 177.4(6) . . . . ?
N4 Cu2 N2 C24 -5.6(6) . . . . ?
N6 Cu2 N2 C24 92.9(6) . . . . ?
O2 Cu2 N2 C24 -26.5(9) . . . . ?
O4 Cu2 N2 C24 -111.6(6) . . . . ?
N8 Cu2 N2 C2 -2.0(7) . . . . ?
N4 Cu2 N2 C2 175.1(7) . . . . ?
N6 Cu2 N2 C2 -86.5(7) . . . . ?
O2 Cu2 N2 C2 154.1(6) . . . . ?
O4 Cu2 N2 C2 69.1(7) . . . . ?
C9 C8 N3 C16 -2.6(14) . . . . ?
C7 C8 N3 C16 173.5(8) . . . . ?
C9 C8 N3 Cu1 178.1(7) . . . . ?
C7 C8 N3 Cu1 -5.8(11) . . . . ?
C15 C16 N3 C8 -173.9(9) . . . . ?
C11 C16 N3 C8 3.2(13) . . . . ?
C15 C16 N3 Cu1 5.3(12) . . . . ?
C11 C16 N3 Cu1 -177.5(7) . . . . ?
N1 Cu1 N3 C8 6.7(7) . . . . ?
N5 Cu1 N3 C8 -103.6(7) . . . . ?
O3 Cu1 N3 C8 90.0(7) . . . . ?
O1 Cu1 N3 C8 173.8(7) . . . . ?
N1 Cu1 N3 C16 -172.6(7) . . . . ?
N5 Cu1 N3 C16 77.2(7) . . . . ?
O3 Cu1 N3 C16 -89.2(7) . . . . ?
O1 Cu1 N3 C16 -5.4(7) . . . . ?
C26 C25 N4 C33 -2.8(14) . . . . ?
C24 C25 N4 C33 177.3(8) . . . . ?
C26 C25 N4 Cu2 176.3(7) . . . . ?
C24 C25 N4 Cu2 -3.6(10) . . . . ?
C32 C33 N4 C25 -176.4(9) . . . . ?
C28 C33 N4 C25 3.8(14) . . . . ?
C32 C33 N4 Cu2 4.6(12) . . . . ?
C28 C33 N4 Cu2 -175.2(7) . . . . ?
N2 Cu2 N4 C25 5.0(6) . . . . ?
N6 Cu2 N4 C25 -105.7(6) . . . . ?
O2 Cu2 N4 C25 175.1(7) . . . . ?
O4 Cu2 N4 C25 88.0(7) . . . . ?
N2 Cu2 N4 C33 -175.9(7) . . . . ?
N6 Cu2 N4 C33 73.3(7) . . . . ?
O2 Cu2 N4 C33 -5.9(7) . . . . ?
O4 Cu2 N4 C33 -92.9(7) . . . . ?
C48 C47 N5 C41 -175.5(7) . . . . ?
C48 C47 N5 Cu1 5.5(10) . . . . ?
C46 C41 N5 C47 63.3(10) . . . . ?
C42 C41 N5 C47 -61.1(10) . . . . ?
C46 C41 N5 Cu1 -118.0(7) . . . . ?
C42 C41 N5 Cu1 117.5(7) . . . . ?
N3 Cu1 N5 C47 175.3(6) . . . . ?
N7 Cu1 N5 C47 -7.2(6) . . . . ?
N1 Cu1 N5 C47 90.7(6) . . . . ?
O3 Cu1 N5 C47 -32.8(9) . . . . ?
O1 Cu1 N5 C47 -112.9(6) . . . . ?
N3 Cu1 N5 C41 -3.5(7) . . . . ?
N7 Cu1 N5 C41 174.0(7) . . . . ?
N1 Cu1 N5 C41 -88.0(7) . . . . ?
O3 Cu1 N5 C41 148.5(6) . . . . ?
O1 Cu1 N5 C41 68.4(7) . . . . ?
C65 C64 N6 C42 -176.4(7) . . . . ?
C65 C64 N6 Cu2 2.1(10) . . . . ?
C43 C42 N6 C64 61.0(10) . . . . ?
C41 C42 N6 C64 -63.0(10) . . . . ?
C43 C42 N6 Cu2 -117.1(7) . . . . ?
C41 C42 N6 Cu2 118.9(7) . . . . ?
N8 Cu2 N6 C64 -4.5(6) . . . . ?
N4 Cu2 N6 C64 177.1(6) . . . . ?
N2 Cu2 N6 C64 92.1(6) . . . . ?
O2 Cu2 N6 C64 -111.9(6) . . . . ?
O4 Cu2 N6 C64 -30.7(9) . . . . ?
N8 Cu2 N6 C42 173.8(7) . . . . ?
N4 Cu2 N6 C42 -4.6(7) . . . . ?
N2 Cu2 N6 C42 -89.7(7) . . . . ?
O2 Cu2 N6 C42 66.4(7) . . . . ?
O4 Cu2 N6 C42 147.5(6) . . . . ?
C49 C48 N7 C56 2.2(13) . . . . ?
C47 C48 N7 C56 176.3(8) . . . . ?
C49 C48 N7 Cu1 178.6(8) . . . . ?
C47 C48 N7 Cu1 -7.3(10) . . . . ?
C55 C56 N7 C48 -178.0(9) . . . . ?
C51 C56 N7 C48 1.4(12) . . . . ?
C55 C56 N7 Cu1 5.9(12) . . . . ?
C51 C56 N7 Cu1 -174.7(7) . . . . ?
N1 Cu1 N7 C48 -102.3(6) . . . . ?
N5 Cu1 N7 C48 8.0(6) . . . . ?
O3 Cu1 N7 C48 175.4(7) . . . . ?
O1 Cu1 N7 C48 91.6(6) . . . . ?
N1 Cu1 N7 C56 73.9(7) . . . . ?
N5 Cu1 N7 C56 -175.8(7) . . . . ?
O3 Cu1 N7 C56 -8.5(7) . . . . ?
O1 Cu1 N7 C56 -92.2(7) . . . . ?
C66 C65 N8 C73 -1.3(12) . . . . ?
C64 C65 N8 C73 176.4(7) . . . . ?
C66 C65 N8 Cu2 175.3(7) . . . . ?
C64 C65 N8 Cu2 -7.0(9) . . . . ?
C68 C73 N8 C65 3.8(12) . . . . ?
C72 C73 N8 C65 -172.7(8) . . . . ?
C68 C73 N8 Cu2 -172.4(6) . . . . ?
C72 C73 N8 Cu2 11.0(11) . . . . ?
N2 Cu2 N8 C65 -104.6(6) . . . . ?
N6 Cu2 N8 C65 6.4(6) . . . . ?
O2 Cu2 N8 C65 86.6(6) . . . . ?
O4 Cu2 N8 C65 173.2(6) . . . . ?
N2 Cu2 N8 C73 71.8(7) . . . . ?
N6 Cu2 N8 C73 -177.3(7) . . . . ?
O2 Cu2 N8 C73 -97.0(6) . . . . ?
O4 Cu2 N8 C73 -10.5(6) . . . . ?
C14 C15 O1 C17 -3.6(16) . . . . ?
C16 C15 O1 C17 174.4(9) . . . . ?
C14 C15 O1 Cu1 178.1(10) . . . . ?
C16 C15 O1 Cu1 -3.9(10) . . . . ?
C18 C17 O1 C15 -172.5(11) . . . . ?
C18 C17 O1 Cu1 5.1(16) . . . . ?
N3 Cu1 O1 C15 4.9(6) . . . . ?
N7 Cu1 O1 C15 -177.4(6) . . . . ?
N1 Cu1 O1 C15 31.7(9) . . . . ?
N5 Cu1 O1 C15 -98.0(6) . . . . ?
O3 Cu1 O1 C15 110.5(6) . . . . ?
N3 Cu1 O1 C17 -172.9(10) . . . . ?
N7 Cu1 O1 C17 4.8(10) . . . . ?
N1 Cu1 O1 C17 -146.1(9) . . . . ?
N5 Cu1 O1 C17 84.2(10) . . . . ?
O3 Cu1 O1 C17 -67.3(10) . . . . ?
C31 C32 O2 C34 -8.5(16) . . . . ?
C33 C32 O2 C34 171.1(9) . . . . ?
C31 C32 O2 Cu2 174.1(10) . . . . ?
C33 C32 O2 Cu2 -6.3(10) . . . . ?
C35 C34 O2 C32 176.1(11) . . . . ?
C35 C34 O2 Cu2 -7.5(16) . . . . ?
N8 Cu2 O2 C32 -176.3(6) . . . . ?
N4 Cu2 O2 C32 6.5(6) . . . . ?
N2 Cu2 O2 C32 28.2(9) . . . . ?
N6 Cu2 O2 C32 -97.2(7) . . . . ?
O4 Cu2 O2 C32 111.8(6) . . . . ?
N8 Cu2 O2 C34 7.1(10) . . . . ?
N4 Cu2 O2 C34 -170.1(10) . . . . ?
N2 Cu2 O2 C34 -148.4(9) . . . . ?
N6 Cu2 O2 C34 86.2(10) . . . . ?
O4 Cu2 O2 C34 -64.8(10) . . . . ?
C54 C55 O3 C57 -0.9(16) . . . . ?
C56 C55 O3 C57 175.4(9) . . . . ?
C54 C55 O3 Cu1 173.8(10) . . . . ?
C56 C55 O3 Cu1 -9.9(10) . . . . ?
C58 C57 O3 C55 -168.8(11) . . . . ?
C58 C57 O3 Cu1 18.4(17) . . . . ?
N3 Cu1 O3 C55 -172.4(6) . . . . ?
N7 Cu1 O3 C55 9.7(6) . . . . ?
N1 Cu1 O3 C55 -92.8(6) . . . . ?
N5 Cu1 O3 C55 36.1(9) . . . . ?
O1 Cu1 O3 C55 115.6(6) . . . . ?
N3 Cu1 O3 C57 0.9(10) . . . . ?
N7 Cu1 O3 C57 -177.0(10) . . . . ?
N1 Cu1 O3 C57 80.5(10) . . . . ?
N5 Cu1 O3 C57 -150.6(10) . . . . ?
O1 Cu1 O3 C57 -71.0(10) . . . . ?
C71 C72 O4 C74 -3.3(15) . . . . ?
C73 C72 O4 C74 172.6(9) . . . . ?
C71 C72 O4 Cu2 177.7(9) . . . . ?
C73 C72 O4 Cu2 -6.4(9) . . . . ?
C75 C74 O4 C72 -178.0(10) . . . . ?
C75 C74 O4 Cu2 0.6(16) . . . . ?
N8 Cu2 O4 C72 8.8(6) . . . . ?
N4 Cu2 O4 C72 -172.2(6) . . . . ?
N2 Cu2 O4 C72 -92.4(6) . . . . ?
N6 Cu2 O4 C72 36.2(9) . . . . ?
O2 Cu2 O4 C72 115.1(6) . . . . ?
N8 Cu2 O4 C74 -169.8(11) . . . . ?
N4 Cu2 O4 C74 9.1(11) . . . . ?
N2 Cu2 O4 C74 89.0(10) . . . . ?
N6 Cu2 O4 C74 -142.5(10) . . . . ?
O2 Cu2 O4 C74 -63.6(10) . . . . ?
O5 S1 C81 F3 59.4(19) . . . . ?
O7 S1 C81 F3 -178.6(16) . . . . ?
O6 S1 C81 F3 -56.5(19) . . . . ?
O5 S1 C81 F1 -176.3(15) . . . . ?
O7 S1 C81 F1 -54.3(16) . . . . ?
O6 S1 C81 F1 67.8(16) . . . . ?
O5 S1 C81 F2 -64.1(14) . . . . ?
O7 S1 C81 F2 57.9(14) . . . . ?
O6 S1 C81 F2 -180.0(12) . . . . ?
O10 S2 C82 F4 42(2) . . . . ?
O9 S2 C82 F4 -87.2(19) . . . . ?
O8 S2 C82 F4 161.2(19) . . . . ?
O10 S2 C82 F6 -168.1(16) . . . . ?
O9 S2 C82 F6 62.4(19) . . . . ?
O8 S2 C82 F6 -49.2(18) . . . . ?
O10 S2 C82 F5 -72.5(17) . . . . ?
O9 S2 C82 F5 157.9(11) . . . . ?
O8 S2 C82 F5 46.4(13) . . . . ?
O13 S3 C83 F7 -68.3(13) . . . . ?
O11 S3 C83 F7 54.0(11) . . . . ?
O12 S3 C83 F7 170.8(10) . . . . ?
O13 S3 C83 F8 57.0(15) . . . . ?
O11 S3 C83 F8 179.4(12) . . . . ?
O12 S3 C83 F8 -63.9(13) . . . . ?
O13 S3 C83 F9 175.5(12) . . . . ?
O11 S3 C83 F9 -62.2(13) . . . . ?
O12 S3 C83 F9 54.6(12) . . . . ?
O15 S4 C84 F12 169(3) . . . . ?
O14 S4 C84 F12 -67(3) . . . . ?
O16 S4 C84 F12 45(3) . . . . ?
O15 S4 C84 F10 -45(3) . . . . ?
O14 S4 C84 F10 80(3) . . . . ?
O16 S4 C84 F10 -169(2) . . . . ?
O15 S4 C84 F11 54(2) . . . . ?
O14 S4 C84 F11 178.2(15) . . . . ?
O16 S4 C84 F11 -70.4(17) . . . . ?
